data_7715155
loop_
_publ_author_name
'Knoell, Theresa'
'Polanco, Jocelyn'
'MacMillan, Samantha N.'
'Bertke, Jeffery A.'
'Foroutan-Nejad, Cina'
'Lancaster, Kyle M.'
"'Gus' Bakhoda, Abolghasem"

_publ_section_title
;
 Alkaline earth metal-assisted dinitrogen activation at nickel.
;
_journal_issue 10
_journal_name_full 'Dalton transactions (Cambridge, England : 2003)'
_journal_page_first 4689
_journal_page_last 4697
_journal_paper_doi 10.1039/d3dt03984f
_journal_volume 53
_journal_year 2024
_chemical_formula_moiety 'C74 H114 Ca N8 Ni2 O4, 2(C5 H12)'
_chemical_formula_sum 'C84 H138 Ca N8 Ni2 O4'
_chemical_formula_weight 1481.52
_space_group_crystal_system monoclinic
_space_group_IT_number 14
_space_group_name_Hall '-P 2yn'
_space_group_name_H-M_alt 'P 1 21/n 1'
_atom_sites_solution_hydrogens geom
_atom_sites_solution_primary intrinsic
_audit_creation_method SHELXL-2018/3
_audit_update_record
;
2023-07-19 deposited with the CCDC.	2024-02-12 downloaded from the CCDC.
;
_cell_angle_alpha 90
_cell_angle_beta 91.419(3)
_cell_angle_gamma 90
_cell_formula_units_Z 2
_cell_length_a 14.0658(11)
_cell_length_b 15.3664(13)
_cell_length_c 19.8258(17)
_cell_measurement_reflns_used 9823
_cell_measurement_temperature 100(2)
_cell_measurement_theta_max 25.40
_cell_measurement_theta_min 2.20
_cell_volume 4283.8(6)
_computing_cell_refinement 'SAINT V8.37A (Bruker, 2005)'
_computing_data_collection 'APEX3 V2016.5-0 (Bruker, 2016)'
_computing_data_reduction
; 
SAINT V8.37A, XPREP v2014/2, SADABS V2016/2 (Bruker, 2016) 
;
_computing_molecular_graphics 'SHELXLE v932 (Hubschle, 2011)'
_computing_publication_material 'XCIF V2014-2 (Bruker, 2014)'
_computing_structure_refinement 'SHELX-2018-3 (Sheldrick, 2015)'
_computing_structure_solution 'SHELX-2014-5 (Sheldrick, 2015)'
_diffrn_ambient_temperature 100(2)
_diffrn_measured_fraction_theta_full 0.999
_diffrn_measured_fraction_theta_max 0.998
_diffrn_measurement_device_type 'Bruker D8 Quest/Photon 100'
_diffrn_measurement_method 'profile data from \f and \w scans'
_diffrn_radiation_monochromator 'multilayer mirrors'
_diffrn_radiation_source 'microfocus sealed tube'
_diffrn_radiation_type MoK\a
_diffrn_radiation_wavelength 0.71073
_diffrn_reflns_av_R_equivalents 0.0657
_diffrn_reflns_av_unetI/netI 0.0402
_diffrn_reflns_Laue_measured_fraction_full 0.999
_diffrn_reflns_Laue_measured_fraction_max 0.998
_diffrn_reflns_limit_h_max 16
_diffrn_reflns_limit_h_min -16
_diffrn_reflns_limit_k_max 18
_diffrn_reflns_limit_k_min -18
_diffrn_reflns_limit_l_max 23
_diffrn_reflns_limit_l_min -23
_diffrn_reflns_number 51802
_diffrn_reflns_point_group_measured_fraction_full 0.999
_diffrn_reflns_point_group_measured_fraction_max 0.998
_diffrn_reflns_theta_full 25.242
_diffrn_reflns_theta_max 25.408
_diffrn_reflns_theta_min 1.755
_exptl_absorpt_coefficient_mu 0.549
_exptl_absorpt_correction_T_max 0.82365
_exptl_absorpt_correction_T_min 0.62299
_exptl_absorpt_correction_type multi-scan
_exptl_absorpt_process_details 'SADABS V2016/2 (Bruker, 2016)'
_exptl_crystal_colour red
_exptl_crystal_density_diffrn 1.149
_exptl_crystal_density_method 'not measured'
_exptl_crystal_description Block
_exptl_crystal_F_000 1612
_exptl_crystal_size_max 0.716
_exptl_crystal_size_mid 0.690
_exptl_crystal_size_min 0.238
_refine_diff_density_max 1.741
_refine_diff_density_min -1.101
_refine_diff_density_rms 0.071
_refine_ls_extinction_method none
_refine_ls_goodness_of_fit_ref 1.035
_refine_ls_hydrogen_treatment constr
_refine_ls_matrix_type full
_refine_ls_number_parameters 554
_refine_ls_number_reflns 7866
_refine_ls_number_restraints 294
_refine_ls_restrained_S_all 1.026
_refine_ls_R_factor_all 0.0683
_refine_ls_R_factor_gt 0.0513
_refine_ls_shift/su_max 0.001
_refine_ls_shift/su_mean 0.000
_refine_ls_structure_factor_coef Fsqd
_refine_ls_weighting_details 'w=1/[\s^2^(Fo^2^)+(0.0473P)^2^+8.8199P] where P=(Fo^2^+2Fc^2^)/3'
_refine_ls_weighting_scheme calc
_refine_ls_wR_factor_gt 0.1221
_refine_ls_wR_factor_ref 0.1329
_reflns_Friedel_coverage 0.000
_reflns_number_gt 6355
_reflns_number_total 7866
_reflns_threshold_expression 'I > 2\s(I)'
_cod_data_source_file d3dt03984f2.cif
_cod_data_source_block B22312_a
_cod_depositor_comments 'Adding full bibliography for 7715154--7715155.cif.'
_cod_original_sg_symbol_H-M 'P 21/n'
_cod_database_code 7715155
_shelx_shelxl_version_number 2018/3
_shelx_space_group_comment
;
The symmetry employed for this shelxl refinement is uniquely defined
by the following loop, which should always be used as a source of
symmetry information in preference to the above space-group names.
They are only intended as comments.
;
_shelx_estimated_absorpt_t_min 0.694
_shelx_estimated_absorpt_t_max 0.880

loop_
_space_group_symop_operation_xyz
'x, y, z'
'-x+1/2, y+1/2, -z+1/2'
'-x, -y, -z'
'x-1/2, -y-1/2, z-1/2'

loop_
_atom_site_label
_atom_site_type_symbol
_atom_site_fract_x
_atom_site_fract_y
_atom_site_fract_z
_atom_site_U_iso_or_equiv
_atom_site_adp_type
_atom_site_occupancy
_atom_site_site_symmetry_order
_atom_site_calc_flag
_atom_site_refinement_flags_posn
_atom_site_refinement_flags_adp
_atom_site_refinement_flags_occupancy
_atom_site_disorder_assembly
_atom_site_disorder_group
Ni1 Ni 0.26058(2) 0.25330(2) 0.51914(2) 0.01962(11) Uani 1 1 d . . . . .
Ca1 Ca 0.500000 0.500000 0.500000 0.0274(2) Uani 1 2 d DS . P . .
N1 N 0.3425(2) 0.32969(19) 0.51648(12) 0.0318(6) Uani 1 1 d . . . . .
N2 N 0.4001(2) 0.38396(19) 0.51661(14) 0.0379(7) Uani 1 1 d . . . . .
N3 N 0.21428(17) 0.19071(15) 0.59456(11) 0.0201(5) Uani 1 1 d . . . . .
N4 N 0.17792(16) 0.19917(15) 0.45452(11) 0.0206(5) Uani 1 1 d . . . . .
C1 C 0.1186(2) 0.0864(2) 0.65741(15) 0.0312(7) Uani 1 1 d . . . . .
H1A H 0.074723 0.038583 0.646633 0.047 Uiso 1 1 calc R U . . .
H1B H 0.087128 0.128667 0.686388 0.047 Uiso 1 1 calc R U . . .
H1C H 0.175243 0.063361 0.681018 0.047 Uiso 1 1 calc R U . . .
C2 C 0.1475(2) 0.13050(18) 0.59301(14) 0.0220(6) Uani 1 1 d . . . . .
C3 C 0.1006(2) 0.10578(19) 0.53273(14) 0.0246(6) Uani 1 1 d . . . . .
H3 H 0.054894 0.060586 0.536399 0.029 Uiso 1 1 calc R U . . .
C4 C 0.1126(2) 0.13939(18) 0.46786(14) 0.0217(6) Uani 1 1 d . . . . .
C5 C 0.0496(2) 0.1044(2) 0.41139(15) 0.0300(7) Uani 1 1 d . . . . .
H5A H -0.006280 0.076341 0.430390 0.045 Uiso 1 1 calc R U . . .
H5B H 0.085092 0.061810 0.385209 0.045 Uiso 1 1 calc R U . . .
H5C H 0.029069 0.152414 0.381914 0.045 Uiso 1 1 calc R U . . .
C6 C 0.2537(2) 0.22310(18) 0.65717(13) 0.0201(6) Uani 1 1 d . . . . .
C7 C 0.3450(2) 0.19650(18) 0.67945(14) 0.0215(6) Uani 1 1 d . . . . .
C8 C 0.3869(2) 0.23736(19) 0.73552(15) 0.0256(6) Uani 1 1 d . . . . .
H8 H 0.448609 0.219917 0.750709 0.031 Uiso 1 1 calc R U . . .
C9 C 0.3404(2) 0.3028(2) 0.76949(15) 0.0269(7) Uani 1 1 d . . . . .
H9 H 0.370091 0.330350 0.807390 0.032 Uiso 1 1 calc R U . . .
C10 C 0.2501(2) 0.32778(19) 0.74765(15) 0.0254(6) Uani 1 1 d . . . . .
H10 H 0.218163 0.372530 0.771164 0.030 Uiso 1 1 calc R U . . .
C11 C 0.2050(2) 0.28869(18) 0.69188(14) 0.0215(6) Uani 1 1 d . . . . .
C12 C 0.3972(2) 0.1254(2) 0.64265(15) 0.0266(7) Uani 1 1 d . . . . .
H12 H 0.355398 0.106058 0.603931 0.032 Uiso 1 1 calc R U . . .
C13 C 0.4907(2) 0.1575(2) 0.61373(18) 0.0388(8) Uani 1 1 d . . . . .
H13A H 0.520856 0.110034 0.589154 0.058 Uiso 1 1 calc R U . . .
H13B H 0.533201 0.176919 0.650621 0.058 Uiso 1 1 calc R U . . .
H13C H 0.477798 0.206175 0.582884 0.058 Uiso 1 1 calc R U . . .
C14 C 0.4147(3) 0.0466(2) 0.68822(18) 0.0362(8) Uani 1 1 d . . . . .
H14A H 0.442905 -0.000474 0.662040 0.054 Uiso 1 1 calc R U . . .
H14B H 0.354147 0.026873 0.706345 0.054 Uiso 1 1 calc R U . . .
H14C H 0.458139 0.062795 0.725508 0.054 Uiso 1 1 calc R U . . .
C15 C 0.1082(2) 0.3203(2) 0.66623(16) 0.0291(7) Uani 1 1 d . . . . .
H15 H 0.083598 0.277089 0.632367 0.035 Uiso 1 1 calc R U . . .
C16 C 0.0355(2) 0.3265(2) 0.72239(18) 0.0401(8) Uani 1 1 d . . . . .
H16A H -0.025892 0.345647 0.703187 0.060 Uiso 1 1 calc R U . . .
H16B H 0.057768 0.368602 0.756410 0.060 Uiso 1 1 calc R U . . .
H16C H 0.028139 0.269330 0.743485 0.060 Uiso 1 1 calc R U . . .
C17 C 0.1186(3) 0.4073(2) 0.63019(18) 0.0402(8) Uani 1 1 d . . . . .
H17A H 0.056390 0.426277 0.612390 0.060 Uiso 1 1 calc R U . . .
H17B H 0.162561 0.400791 0.592924 0.060 Uiso 1 1 calc R U . . .
H17C H 0.143676 0.450862 0.662091 0.060 Uiso 1 1 calc R U . . .
C18 C 0.1855(2) 0.23223(18) 0.38730(13) 0.0203(6) Uani 1 1 d . . . . .
C19 C 0.1388(2) 0.31022(18) 0.36972(14) 0.0211(6) Uani 1 1 d . . . . .
C20 C 0.1490(2) 0.34297(19) 0.30478(14) 0.0248(6) Uani 1 1 d . . . . .
H20 H 0.117217 0.395212 0.292073 0.030 Uiso 1 1 calc R U . . .
C21 C 0.2050(2) 0.3004(2) 0.25823(15) 0.0276(7) Uani 1 1 d . . . . .
H21 H 0.210763 0.323062 0.213915 0.033 Uiso 1 1 calc R U . . .
C22 C 0.2524(2) 0.22499(19) 0.27697(15) 0.0245(6) Uani 1 1 d . . . . .
H22 H 0.291766 0.196953 0.245376 0.029 Uiso 1 1 calc R U . . .
C23 C 0.2436(2) 0.18913(18) 0.34100(14) 0.0207(6) Uani 1 1 d . . . . .
C24 C 0.0801(2) 0.35980(19) 0.42041(14) 0.0253(6) Uani 1 1 d . . . . .
H24 H 0.085907 0.328042 0.464341 0.030 Uiso 1 1 calc R U . . .
C25 C 0.1184(2) 0.4511(2) 0.43209(17) 0.0342(8) Uani 1 1 d . . . . .
H25A H 0.080836 0.480293 0.466384 0.051 Uiso 1 1 calc R U . . .
H25B H 0.114073 0.484108 0.389824 0.051 Uiso 1 1 calc R U . . .
H25C H 0.185006 0.447858 0.447597 0.051 Uiso 1 1 calc R U . . .
C26 C -0.0253(2) 0.3621(2) 0.40023(17) 0.0347(8) Uani 1 1 d . . . . .
H26A H -0.060530 0.393221 0.434760 0.052 Uiso 1 1 calc R U . . .
H26B H -0.049462 0.302480 0.396126 0.052 Uiso 1 1 calc R U . . .
H26C H -0.033454 0.392064 0.356839 0.052 Uiso 1 1 calc R U . . .
C27 C 0.2998(2) 0.10889(19) 0.36264(15) 0.0249(6) Uani 1 1 d . . . . .
H27 H 0.263123 0.079015 0.398479 0.030 Uiso 1 1 calc R U . . .
C28 C 0.3141(2) 0.0435(2) 0.30624(16) 0.0316(7) Uani 1 1 d . . . . .
H28A H 0.344508 -0.008994 0.324742 0.047 Uiso 1 1 calc R U . . .
H28B H 0.354758 0.069143 0.272053 0.047 Uiso 1 1 calc R U . . .
H28C H 0.252343 0.028250 0.285580 0.047 Uiso 1 1 calc R U . . .
C29 C 0.3960(2) 0.1358(2) 0.39423(17) 0.0361(8) Uani 1 1 d . . . . .
H29A H 0.429899 0.083983 0.410656 0.054 Uiso 1 1 calc R U . . .
H29B H 0.385610 0.175577 0.431993 0.054 Uiso 1 1 calc R U . . .
H29C H 0.433968 0.165137 0.360222 0.054 Uiso 1 1 calc R U . . .
O1 O 0.3934(11) 0.5934(5) 0.5540(8) 0.0443(16) Uani 0.708(13) 1 d D U P A 1
C30 C 0.3132(9) 0.5632(5) 0.5925(5) 0.0498(19) Uani 0.708(13) 1 d D U P A 1
H30A H 0.326286 0.505156 0.612269 0.060 Uiso 0.708(13) 1 calc R U P A 1
H30B H 0.254921 0.559757 0.563580 0.060 Uiso 0.708(13) 1 calc R U P A 1
C31 C 0.3026(7) 0.6303(5) 0.6467(5) 0.0507(18) Uani 0.708(13) 1 d D U P A 1
H31A H 0.348542 0.620784 0.684619 0.061 Uiso 0.708(13) 1 calc R U P A 1
H31B H 0.237210 0.631099 0.664090 0.061 Uiso 0.708(13) 1 calc R U P A 1
C32 C 0.3248(6) 0.7135(4) 0.6077(4) 0.0506(17) Uani 0.708(13) 1 d D U P A 1
H32A H 0.271214 0.730597 0.577290 0.061 Uiso 0.708(13) 1 calc R U P A 1
H32B H 0.340690 0.762326 0.638578 0.061 Uiso 0.708(13) 1 calc R U P A 1
C33 C 0.4110(5) 0.6846(5) 0.5683(4) 0.0438(17) Uani 0.708(13) 1 d D U P A 1
H33A H 0.416013 0.718358 0.525946 0.053 Uiso 0.708(13) 1 calc R U P A 1
H33B H 0.470406 0.692174 0.595492 0.053 Uiso 0.708(13) 1 calc R U P A 1
O1B O 0.396(3) 0.5889(12) 0.5595(19) 0.041(2) Uani 0.292(13) 1 d D U P A 2
C30B C 0.321(2) 0.5640(11) 0.6053(13) 0.047(3) Uani 0.292(13) 1 d D U P A 2
H30C H 0.345639 0.520929 0.638544 0.056 Uiso 0.292(13) 1 calc R U P A 2
H30D H 0.266807 0.537823 0.579884 0.056 Uiso 0.292(13) 1 calc R U P A 2
C31B C 0.2908(17) 0.6450(12) 0.6401(13) 0.051(3) Uani 0.292(13) 1 d D U P A 2
H31C H 0.287957 0.635761 0.689404 0.061 Uiso 0.292(13) 1 calc R U P A 2
H31D H 0.227633 0.664377 0.622907 0.061 Uiso 0.292(13) 1 calc R U P A 2
C32B C 0.3671(14) 0.7112(10) 0.6235(8) 0.051(2) Uani 0.292(13) 1 d D U P A 2
H32C H 0.422083 0.707277 0.655430 0.062 Uiso 0.292(13) 1 calc R U P A 2
H32D H 0.341585 0.771234 0.623749 0.062 Uiso 0.292(13) 1 calc R U P A 2
C33B C 0.3940(16) 0.6832(13) 0.5524(8) 0.049(3) Uani 0.292(13) 1 d D U P A 2
H33C H 0.345800 0.702146 0.518242 0.058 Uiso 0.292(13) 1 calc R U P A 2
H33D H 0.457043 0.706179 0.540305 0.058 Uiso 0.292(13) 1 calc R U P A 2
O2 O 0.42423(18) 0.52570(16) 0.39255(11) 0.0403(6) Uani 1 1 d . . . . .
C34 C 0.3719(3) 0.4622(3) 0.35309(18) 0.0454(9) Uani 1 1 d . . . . .
H34A H 0.305894 0.482018 0.343859 0.054 Uiso 1 1 calc R U . . .
H34B H 0.370156 0.405544 0.376800 0.054 Uiso 1 1 calc R U . . .
C35 C 0.4255(3) 0.4549(3) 0.28907(18) 0.0432(9) Uani 1 1 d . . . . .
H35A H 0.383053 0.437075 0.250962 0.052 Uiso 1 1 calc R U . . .
H35B H 0.478308 0.412602 0.293808 0.052 Uiso 1 1 calc R U . . .
C36 C 0.4628(3) 0.5466(3) 0.2791(2) 0.0594(12) Uani 1 1 d . . . . .
H36A H 0.530889 0.545400 0.267581 0.071 Uiso 1 1 calc R U . . .
H36B H 0.426696 0.576341 0.242261 0.071 Uiso 1 1 calc R U . . .
C37 C 0.4495(3) 0.5924(3) 0.3447(2) 0.0544(11) Uani 1 1 d . . . . .
H37A H 0.508999 0.622026 0.359474 0.065 Uiso 1 1 calc R U . . .
H37B H 0.398294 0.636405 0.340298 0.065 Uiso 1 1 calc R U . . .
C38 C 0.8154(6) 0.2967(5) 0.5808(4) 0.0594(19) Uani 0.705(6) 1 d D U P B 1
H38A H 0.842223 0.334215 0.616429 0.089 Uiso 0.705(6) 1 calc R U P B 1
H38B H 0.746935 0.289857 0.587075 0.089 Uiso 0.705(6) 1 calc R U P B 1
H38C H 0.826307 0.323130 0.536686 0.089 Uiso 0.705(6) 1 calc R U P B 1
C39 C 0.8623(11) 0.2097(5) 0.5842(7) 0.062(2) Uani 0.705(6) 1 d D U P B 1
H39A H 0.850856 0.183851 0.629022 0.075 Uiso 0.705(6) 1 calc R U P B 1
H39B H 0.931795 0.217921 0.580483 0.075 Uiso 0.705(6) 1 calc R U P B 1
C40 C 0.8287(4) 0.1448(4) 0.5296(3) 0.0568(15) Uani 0.705(6) 1 d D U P B 1
H40A H 0.838267 0.171061 0.484727 0.068 Uiso 0.705(6) 1 calc R U P B 1
H40B H 0.868737 0.091887 0.532893 0.068 Uiso 0.705(6) 1 calc R U P B 1
C41 C 0.7267(4) 0.1189(4) 0.5348(3) 0.0541(15) Uani 0.705(6) 1 d D U P B 1
H41A H 0.686903 0.171996 0.532358 0.065 Uiso 0.705(6) 1 calc R U P B 1
H41B H 0.717504 0.091957 0.579556 0.065 Uiso 0.705(6) 1 calc R U P B 1
C42 C 0.6926(8) 0.0562(9) 0.4809(5) 0.060(2) Uani 0.705(6) 1 d D U P B 1
H42A H 0.623083 0.052197 0.481363 0.090 Uiso 0.705(6) 1 calc R U P B 1
H42B H 0.720257 -0.001357 0.489599 0.090 Uiso 0.705(6) 1 calc R U P B 1
H42C H 0.712281 0.077071 0.436652 0.090 Uiso 0.705(6) 1 calc R U P B 1
C38B C 0.8595(17) 0.2900(13) 0.5671(14) 0.084(5) Uani 0.295(6) 1 d D U P B 2
H38D H 0.899586 0.328428 0.595094 0.126 Uiso 0.295(6) 1 calc R U P B 2
H38E H 0.793631 0.310738 0.567148 0.126 Uiso 0.295(6) 1 calc R U P B 2
H38F H 0.882348 0.290012 0.520766 0.126 Uiso 0.295(6) 1 calc R U P B 2
C39B C 0.864(3) 0.1996(13) 0.5948(16) 0.060(3) Uani 0.295(6) 1 d D U P B 2
H39C H 0.860663 0.202566 0.644551 0.072 Uiso 0.295(6) 1 calc R U P B 2
H39D H 0.926120 0.173712 0.583700 0.072 Uiso 0.295(6) 1 calc R U P B 2
C40B C 0.7843(11) 0.1396(10) 0.5678(6) 0.060(2) Uani 0.295(6) 1 d D U P B 2
H40C H 0.788871 0.083128 0.591709 0.072 Uiso 0.295(6) 1 calc R U P B 2
H40D H 0.722165 0.165893 0.578395 0.072 Uiso 0.295(6) 1 calc R U P B 2
C41B C 0.7873(10) 0.1235(11) 0.4937(7) 0.062(3) Uani 0.295(6) 1 d D U P B 2
H41C H 0.849953 0.097930 0.483533 0.074 Uiso 0.295(6) 1 calc R U P B 2
H41D H 0.783110 0.180345 0.470260 0.074 Uiso 0.295(6) 1 calc R U P B 2
C42B C 0.711(2) 0.065(2) 0.4643(12) 0.072(6) Uani 0.295(6) 1 d D U P B 2
H42D H 0.740320 0.011301 0.447860 0.108 Uiso 0.295(6) 1 calc R U P B 2
H42E H 0.678387 0.094746 0.426689 0.108 Uiso 0.295(6) 1 calc R U P B 2
H42F H 0.665480 0.050824 0.499078 0.108 Uiso 0.295(6) 1 calc R U P B 2

loop_
_atom_site_aniso_label
_atom_site_aniso_U_11
_atom_site_aniso_U_22
_atom_site_aniso_U_33
_atom_site_aniso_U_23
_atom_site_aniso_U_13
_atom_site_aniso_U_12
Ni1 0.02063(19) 0.0233(2) 0.01494(18) 0.00080(15) 0.00063(13) 0.00290(15)
Ca1 0.0312(5) 0.0289(5) 0.0225(4) -0.0042(4) 0.0065(4) -0.0080(4)
N1 0.0415(16) 0.0410(16) 0.0129(12) -0.0012(11) 0.0003(11) 0.0188(14)
N2 0.0417(17) 0.0351(16) 0.0373(16) -0.0038(13) 0.0055(13) -0.0159(14)
N3 0.0230(12) 0.0243(12) 0.0130(11) -0.0006(9) 0.0006(9) 0.0083(10)
N4 0.0226(12) 0.0267(13) 0.0126(11) -0.0002(10) 0.0007(9) 0.0082(10)
C1 0.0417(19) 0.0337(17) 0.0185(15) 0.0011(13) 0.0027(13) -0.0091(15)
C2 0.0262(15) 0.0219(14) 0.0181(14) 0.0013(11) 0.0039(12) -0.0014(12)
C3 0.0315(16) 0.0219(15) 0.0205(14) -0.0007(12) 0.0029(12) -0.0040(12)
C4 0.0250(15) 0.0222(14) 0.0181(14) -0.0015(11) 0.0044(12) 0.0004(12)
C5 0.0370(18) 0.0332(17) 0.0199(15) 0.0004(13) 0.0018(13) -0.0084(14)
C6 0.0254(15) 0.0220(14) 0.0129(13) 0.0036(11) 0.0010(11) 0.0007(12)
C7 0.0234(15) 0.0231(14) 0.0180(14) 0.0051(11) 0.0020(11) 0.0030(12)
C8 0.0246(15) 0.0292(16) 0.0230(15) 0.0067(12) -0.0013(12) 0.0007(13)
C9 0.0332(17) 0.0276(16) 0.0197(15) 0.0005(12) -0.0018(13) -0.0053(13)
C10 0.0335(17) 0.0237(15) 0.0193(14) -0.0012(12) 0.0063(12) -0.0006(13)
C11 0.0262(15) 0.0215(14) 0.0168(14) 0.0023(11) 0.0047(12) 0.0006(12)
C12 0.0289(16) 0.0280(16) 0.0226(15) -0.0005(12) -0.0013(13) 0.0083(13)
C13 0.0390(19) 0.041(2) 0.0366(19) 0.0066(16) 0.0122(16) 0.0127(16)
C14 0.042(2) 0.0281(17) 0.0384(19) 0.0042(14) 0.0044(16) 0.0114(15)
C15 0.0265(16) 0.0332(17) 0.0278(16) -0.0081(13) 0.0031(13) 0.0052(13)
C16 0.0289(18) 0.049(2) 0.043(2) -0.0151(17) 0.0109(15) 0.0004(16)
C17 0.0379(19) 0.041(2) 0.041(2) 0.0040(16) 0.0009(16) 0.0171(16)
C18 0.0208(14) 0.0262(15) 0.0139(13) -0.0006(11) -0.0003(11) -0.0010(12)
C19 0.0207(14) 0.0225(14) 0.0201(14) -0.0025(11) -0.0010(11) 0.0025(12)
C20 0.0294(16) 0.0244(15) 0.0204(14) 0.0027(12) -0.0018(12) 0.0034(13)
C21 0.0325(17) 0.0323(17) 0.0181(14) 0.0058(13) 0.0030(13) -0.0023(14)
C22 0.0260(15) 0.0270(15) 0.0210(15) -0.0019(12) 0.0077(12) 0.0015(12)
C23 0.0211(14) 0.0217(14) 0.0193(14) -0.0010(11) 0.0020(11) 0.0001(12)
C24 0.0299(16) 0.0271(15) 0.0189(14) 0.0007(12) -0.0002(12) 0.0109(13)
C25 0.0303(17) 0.0351(18) 0.0373(19) -0.0116(15) 0.0018(14) 0.0066(14)
C26 0.0300(17) 0.0385(19) 0.0357(18) -0.0094(15) 0.0072(14) 0.0056(15)
C27 0.0269(16) 0.0253(15) 0.0228(15) -0.0007(12) 0.0054(12) 0.0044(13)
C28 0.0360(18) 0.0246(16) 0.0346(18) -0.0048(13) 0.0066(14) 0.0043(14)
C29 0.0347(18) 0.0396(19) 0.0341(18) -0.0086(15) -0.0005(15) 0.0150(15)
O1 0.044(2) 0.041(2) 0.049(3) -0.018(2) 0.021(3) -0.008(2)
C30 0.042(3) 0.057(3) 0.051(4) -0.013(3) 0.021(3) -0.003(3)
C31 0.041(3) 0.068(3) 0.044(3) -0.005(3) 0.011(3) 0.018(3)
C32 0.051(3) 0.052(3) 0.049(3) -0.012(2) 0.011(3) 0.013(3)
C33 0.046(3) 0.037(2) 0.048(3) -0.016(3) 0.006(3) 0.000(2)
O1B 0.041(4) 0.040(4) 0.041(4) -0.008(4) 0.014(4) -0.001(4)
C30B 0.040(4) 0.055(4) 0.046(5) -0.006(4) 0.015(4) -0.004(4)
C31B 0.044(5) 0.058(5) 0.052(5) -0.013(4) 0.014(4) 0.009(4)
C32B 0.046(5) 0.053(4) 0.055(5) -0.020(4) 0.006(4) 0.010(4)
C33B 0.048(5) 0.046(4) 0.052(5) -0.014(4) 0.011(4) 0.003(4)
O2 0.0522(15) 0.0432(14) 0.0256(12) -0.0006(10) 0.0015(11) -0.0092(12)
C34 0.044(2) 0.061(2) 0.0313(19) 0.0001(17) -0.0051(16) -0.0135(19)
C35 0.038(2) 0.058(2) 0.0340(19) -0.0085(17) -0.0019(16) 0.0031(18)
C36 0.063(3) 0.084(3) 0.031(2) 0.003(2) 0.0054(19) -0.027(2)
C37 0.079(3) 0.043(2) 0.041(2) 0.0133(18) -0.005(2) 0.000(2)
C38 0.065(5) 0.065(4) 0.049(4) -0.002(3) 0.001(4) -0.008(4)
C39 0.051(3) 0.073(4) 0.062(5) -0.006(3) -0.007(3) -0.006(3)
C40 0.043(3) 0.071(3) 0.057(3) -0.013(3) 0.005(3) 0.009(3)
C41 0.052(3) 0.055(3) 0.055(3) -0.001(3) 0.010(3) 0.001(3)
C42 0.061(5) 0.057(4) 0.062(5) -0.005(4) 0.008(4) 0.000(4)
C38B 0.081(10) 0.087(9) 0.082(10) 0.017(9) -0.016(9) -0.020(9)
C39B 0.049(5) 0.074(5) 0.057(6) -0.005(5) 0.005(5) -0.006(5)
C40B 0.052(5) 0.070(5) 0.058(5) -0.005(4) 0.006(4) -0.009(4)
C41B 0.052(5) 0.068(5) 0.066(5) -0.014(5) 0.006(5) 0.003(5)
C42B 0.071(10) 0.069(9) 0.077(10) -0.020(9) -0.003(9) 0.003(8)

loop_
_atom_type_symbol
_atom_type_description
_atom_type_scat_dispersion_real
_atom_type_scat_dispersion_imag
_atom_type_scat_source
C C 0.0033 0.0016 'International Tables Vol C Tables 4.2.6.8 and 6.1.1.4'
H H 0.0000 0.0000 'International Tables Vol C Tables 4.2.6.8 and 6.1.1.4'
Ca Ca 0.2262 0.3064 'International Tables Vol C Tables 4.2.6.8 and 6.1.1.4'
N N 0.0061 0.0033 'International Tables Vol C Tables 4.2.6.8 and 6.1.1.4'
Ni Ni 0.3393 1.1124 'International Tables Vol C Tables 4.2.6.8 and 6.1.1.4'
O O 0.0106 0.0060 'International Tables Vol C Tables 4.2.6.8 and 6.1.1.4'

loop_
_exptl_crystal_face_index_h
_exptl_crystal_face_index_k
_exptl_crystal_face_index_l
_exptl_crystal_face_perp_dist
0.00 1.00 0.00 0.1040
0.00 -1.00 0.00 0.1210
1.00 1.00 1.00 0.2920
-1.00 -1.00 -1.00 0.1780
0.00 1.00 1.00 0.1780
0.00 -1.00 -1.00 0.2010
1.00 -1.00 0.00 0.2300
-1.00 1.00 0.00 0.2240
1.00 -1.00 -1.00 0.2500
0.00 0.00 -1.00 0.2580
0.00 1.00 -1.00 0.2320
-1.00 0.00 -1.00 0.2120
1.00 0.00 -2.00 0.2750
-2.00 1.00 0.00 0.2490
-1.00 -1.00 2.00 0.2910
-2.00 -2.00 1.00 0.2470
0.00 -2.00 1.00 0.1020
-2.00 0.00 -1.00 0.2170
-2.00 -1.00 -1.00 0.1870
1.00 2.00 0.00 0.2240
1.00 -2.00 1.00 0.1850
1.00 2.00 1.00 0.2270
0.00 2.00 1.00 0.1350
-1.00 -1.00 -2.00 0.1910
1.00 -2.00 -1.00 0.1990
-1.00 2.00 1.00 0.1920
1.00 -1.00 -2.00 0.2590

loop_
_geom_angle_atom_site_label_1
_geom_angle_atom_site_label_2
_geom_angle_atom_site_label_3
_geom_angle
_geom_angle_site_symmetry_1
_geom_angle_site_symmetry_3
_geom_angle_publ_flag
N1 Ni1 N4 135.02(11) . . ?
N1 Ni1 N3 129.62(11) . . ?
N4 Ni1 N3 95.32(10) . . ?
N2 Ca1 N2 180.0 . 3_666 ?
N2 Ca1 O1B 90.8(7) . 3_666 ?
N2 Ca1 O1B 89.2(7) 3_666 3_666 ?
N2 Ca1 O1B 89.2(7) . . ?
N2 Ca1 O1B 90.8(7) 3_666 . ?
O1B Ca1 O1B 180.0 3_666 . ?
N2 Ca1 O1 89.5(3) . 3_666 ?
N2 Ca1 O1 90.5(3) 3_666 3_666 ?
N2 Ca1 O1 90.5(3) . . ?
N2 Ca1 O1 89.5(3) 3_666 . ?
O1 Ca1 O1 180.0(7) 3_666 . ?
N2 Ca1 O2 89.72(9) . . ?
N2 Ca1 O2 90.28(9) 3_666 . ?
O1B Ca1 O2 85.4(12) 3_666 . ?
O1B Ca1 O2 94.6(12) . . ?
O1 Ca1 O2 88.3(5) 3_666 . ?
O1 Ca1 O2 91.7(5) . . ?
N2 Ca1 O2 90.28(9) . 3_666 ?
N2 Ca1 O2 89.72(9) 3_666 3_666 ?
O1B Ca1 O2 94.6(12) 3_666 3_666 ?
O1B Ca1 O2 85.4(12) . 3_666 ?
O1 Ca1 O2 91.7(5) 3_666 3_666 ?
O1 Ca1 O2 88.3(5) . 3_666 ?
O2 Ca1 O2 180.00(12) . 3_666 ?
N2 N1 Ni1 178.0(3) . . ?
N1 N2 Ca1 169.9(3) . . ?
C2 N3 C6 121.5(2) . . ?
C2 N3 Ni1 126.36(19) . . ?
C6 N3 Ni1 111.79(18) . . ?
C4 N4 C18 119.8(2) . . ?
C4 N4 Ni1 125.61(19) . . ?
C18 N4 Ni1 114.44(18) . . ?
C2 C1 H1A 109.5 . . ?
C2 C1 H1B 109.5 . . ?
H1A C1 H1B 109.5 . . ?
C2 C1 H1C 109.5 . . ?
H1A C1 H1C 109.5 . . ?
H1B C1 H1C 109.5 . . ?
N3 C2 C3 122.0(3) . . ?
N3 C2 C1 120.1(3) . . ?
C3 C2 C1 117.9(3) . . ?
C4 C3 C2 128.1(3) . . ?
C4 C3 H3 115.9 . . ?
C2 C3 H3 115.9 . . ?
N4 C4 C3 122.5(3) . . ?
N4 C4 C5 119.6(2) . . ?
C3 C4 C5 117.9(3) . . ?
C4 C5 H5A 109.5 . . ?
C4 C5 H5B 109.5 . . ?
H5A C5 H5B 109.5 . . ?
C4 C5 H5C 109.5 . . ?
H5A C5 H5C 109.5 . . ?
H5B C5 H5C 109.5 . . ?
C11 C6 C7 120.4(3) . . ?
C11 C6 N3 119.2(2) . . ?
C7 C6 N3 120.0(2) . . ?
C8 C7 C6 118.9(3) . . ?
C8 C7 C12 120.6(3) . . ?
C6 C7 C12 120.5(3) . . ?
C9 C8 C7 121.3(3) . . ?
C9 C8 H8 119.3 . . ?
C7 C8 H8 119.3 . . ?
C8 C9 C10 119.3(3) . . ?
C8 C9 H9 120.3 . . ?
C10 C9 H9 120.3 . . ?
C9 C10 C11 121.6(3) . . ?
C9 C10 H10 119.2 . . ?
C11 C10 H10 119.2 . . ?
C10 C11 C6 118.5(3) . . ?
C10 C11 C15 120.8(3) . . ?
C6 C11 C15 120.5(3) . . ?
C7 C12 C14 111.1(2) . . ?
C7 C12 C13 112.2(3) . . ?
C14 C12 C13 110.5(3) . . ?
C7 C12 H12 107.6 . . ?
C14 C12 H12 107.6 . . ?
C13 C12 H12 107.6 . . ?
C12 C13 H13A 109.5 . . ?
C12 C13 H13B 109.5 . . ?
H13A C13 H13B 109.5 . . ?
C12 C13 H13C 109.5 . . ?
H13A C13 H13C 109.5 . . ?
H13B C13 H13C 109.5 . . ?
C12 C14 H14A 109.5 . . ?
C12 C14 H14B 109.5 . . ?
H14A C14 H14B 109.5 . . ?
C12 C14 H14C 109.5 . . ?
H14A C14 H14C 109.5 . . ?
H14B C14 H14C 109.5 . . ?
C11 C15 C17 109.9(3) . . ?
C11 C15 C16 112.6(3) . . ?
C17 C15 C16 111.1(3) . . ?
C11 C15 H15 107.7 . . ?
C17 C15 H15 107.7 . . ?
C16 C15 H15 107.7 . . ?
C15 C16 H16A 109.5 . . ?
C15 C16 H16B 109.5 . . ?
H16A C16 H16B 109.5 . . ?
C15 C16 H16C 109.5 . . ?
H16A C16 H16C 109.5 . . ?
H16B C16 H16C 109.5 . . ?
C15 C17 H17A 109.5 . . ?
C15 C17 H17B 109.5 . . ?
H17A C17 H17B 109.5 . . ?
C15 C17 H17C 109.5 . . ?
H17A C17 H17C 109.5 . . ?
H17B C17 H17C 109.5 . . ?
C19 C18 C23 120.9(3) . . ?
C19 C18 N4 119.2(2) . . ?
C23 C18 N4 119.8(2) . . ?
C20 C19 C18 118.6(3) . . ?
C20 C19 C24 120.0(3) . . ?
C18 C19 C24 121.4(2) . . ?
C21 C20 C19 121.1(3) . . ?
C21 C20 H20 119.5 . . ?
C19 C20 H20 119.5 . . ?
C22 C21 C20 119.5(3) . . ?
C22 C21 H21 120.3 . . ?
C20 C21 H21 120.3 . . ?
C21 C22 C23 121.6(3) . . ?
C21 C22 H22 119.2 . . ?
C23 C22 H22 119.2 . . ?
C22 C23 C18 118.3(3) . . ?
C22 C23 C27 121.4(3) . . ?
C18 C23 C27 120.2(2) . . ?
C25 C24 C19 111.6(3) . . ?
C25 C24 C26 110.9(3) . . ?
C19 C24 C26 112.2(2) . . ?
C25 C24 H24 107.3 . . ?
C19 C24 H24 107.3 . . ?
C26 C24 H24 107.3 . . ?
C24 C25 H25A 109.5 . . ?
C24 C25 H25B 109.5 . . ?
H25A C25 H25B 109.5 . . ?
C24 C25 H25C 109.5 . . ?
H25A C25 H25C 109.5 . . ?
H25B C25 H25C 109.5 . . ?
C24 C26 H26A 109.5 . . ?
C24 C26 H26B 109.5 . . ?
H26A C26 H26B 109.5 . . ?
C24 C26 H26C 109.5 . . ?
H26A C26 H26C 109.5 . . ?
H26B C26 H26C 109.5 . . ?
C28 C27 C23 113.9(2) . . ?
C28 C27 C29 110.3(3) . . ?
C23 C27 C29 110.1(2) . . ?
C28 C27 H27 107.4 . . ?
C23 C27 H27 107.4 . . ?
C29 C27 H27 107.4 . . ?
C27 C28 H28A 109.5 . . ?
C27 C28 H28B 109.5 . . ?
H28A C28 H28B 109.5 . . ?
C27 C28 H28C 109.5 . . ?
H28A C28 H28C 109.5 . . ?
H28B C28 H28C 109.5 . . ?
C27 C29 H29A 109.5 . . ?
C27 C29 H29B 109.5 . . ?
H29A C29 H29B 109.5 . . ?
C27 C29 H29C 109.5 . . ?
H29A C29 H29C 109.5 . . ?
H29B C29 H29C 109.5 . . ?
C33 O1 C30 109.7(4) . . ?
C33 O1 Ca1 124.8(7) . . ?
C30 O1 Ca1 123.8(6) . . ?
O1 C30 C31 104.4(5) . . ?
O1 C30 H30A 110.9 . . ?
C31 C30 H30A 110.9 . . ?
O1 C30 H30B 110.9 . . ?
C31 C30 H30B 110.9 . . ?
H30A C30 H30B 108.9 . . ?
C30 C31 C32 100.8(6) . . ?
C30 C31 H31A 111.6 . . ?
C32 C31 H31A 111.6 . . ?
C30 C31 H31B 111.6 . . ?
C32 C31 H31B 111.6 . . ?
H31A C31 H31B 109.4 . . ?
C33 C32 C31 101.0(5) . . ?
C33 C32 H32A 111.6 . . ?
C31 C32 H32A 111.6 . . ?
C33 C32 H32B 111.6 . . ?
C31 C32 H32B 111.6 . . ?
H32A C32 H32B 109.4 . . ?
O1 C33 C32 104.3(6) . . ?
O1 C33 H33A 110.9 . . ?
C32 C33 H33A 110.9 . . ?
O1 C33 H33B 110.9 . . ?
C32 C33 H33B 110.9 . . ?
H33A C33 H33B 108.9 . . ?
C30B O1B C33B 108.3(9) . . ?
C30B O1B Ca1 129.1(14) . . ?
C33B O1B Ca1 122.6(13) . . ?
O1B C30B C31B 106.7(8) . . ?
O1B C30B H30C 110.4 . . ?
C31B C30B H30C 110.4 . . ?
O1B C30B H30D 110.4 . . ?
C31B C30B H30D 110.4 . . ?
H30C C30B H30D 108.6 . . ?
C30B C31B C32B 104.3(9) . . ?
C30B C31B H31C 110.9 . . ?
C32B C31B H31C 110.9 . . ?
C30B C31B H31D 110.9 . . ?
C32B C31B H31D 110.9 . . ?
H31C C31B H31D 108.9 . . ?
C31B C32B C33B 101.7(10) . . ?
C31B C32B H32C 111.4 . . ?
C33B C32B H32C 111.4 . . ?
C31B C32B H32D 111.4 . . ?
C33B C32B H32D 111.4 . . ?
H32C C32B H32D 109.3 . . ?
O1B C33B C32B 101.2(12) . . ?
O1B C33B H33C 111.5 . . ?
C32B C33B H33C 111.5 . . ?
O1B C33B H33D 111.5 . . ?
C32B C33B H33D 111.5 . . ?
H33C C33B H33D 109.3 . . ?
C34 O2 C37 104.7(3) . . ?
C34 O2 Ca1 125.6(2) . . ?
C37 O2 Ca1 126.1(2) . . ?
O2 C34 C35 104.5(3) . . ?
O2 C34 H34A 110.9 . . ?
C35 C34 H34A 110.9 . . ?
O2 C34 H34B 110.9 . . ?
C35 C34 H34B 110.9 . . ?
H34A C34 H34B 108.9 . . ?
C34 C35 C36 103.0(3) . . ?
C34 C35 H35A 111.2 . . ?
C36 C35 H35A 111.2 . . ?
C34 C35 H35B 111.2 . . ?
C36 C35 H35B 111.2 . . ?
H35A C35 H35B 109.1 . . ?
C37 C36 C35 105.8(3) . . ?
C37 C36 H36A 110.6 . . ?
C35 C36 H36A 110.6 . . ?
C37 C36 H36B 110.6 . . ?
C35 C36 H36B 110.6 . . ?
H36A C36 H36B 108.7 . . ?
O2 C37 C36 106.0(3) . . ?
O2 C37 H37A 110.5 . . ?
C36 C37 H37A 110.5 . . ?
O2 C37 H37B 110.5 . . ?
C36 C37 H37B 110.5 . . ?
H37A C37 H37B 108.7 . . ?
C39 C38 H38A 109.5 . . ?
C39 C38 H38B 109.5 . . ?
H38A C38 H38B 109.5 . . ?
C39 C38 H38C 109.5 . . ?
H38A C38 H38C 109.5 . . ?
H38B C38 H38C 109.5 . . ?
C38 C39 C40 114.9(6) . . ?
C38 C39 H39A 108.5 . . ?
C40 C39 H39A 108.5 . . ?
C38 C39 H39B 108.5 . . ?
C40 C39 H39B 108.5 . . ?
H39A C39 H39B 107.5 . . ?
C41 C40 C39 113.8(9) . . ?
C41 C40 H40A 108.8 . . ?
C39 C40 H40A 108.8 . . ?
C41 C40 H40B 108.8 . . ?
C39 C40 H40B 108.8 . . ?
H40A C40 H40B 107.7 . . ?
C40 C41 C42 114.2(6) . . ?
C40 C41 H41A 108.7 . . ?
C42 C41 H41A 108.7 . . ?
C40 C41 H41B 108.7 . . ?
C42 C41 H41B 108.7 . . ?
H41A C41 H41B 107.6 . . ?
C41 C42 H42A 109.5 . . ?
C41 C42 H42B 109.5 . . ?
H42A C42 H42B 109.5 . . ?
C41 C42 H42C 109.5 . . ?
H42A C42 H42C 109.5 . . ?
H42B C42 H42C 109.5 . . ?
C39B C38B H38D 109.5 . . ?
C39B C38B H38E 109.5 . . ?
H38D C38B H38E 109.5 . . ?
C39B C38B H38F 109.5 . . ?
H38D C38B H38F 109.5 . . ?
H38E C38B H38F 109.5 . . ?
C38B C39B C40B 114.0(12) . . ?
C38B C39B H39C 108.8 . . ?
C40B C39B H39C 108.8 . . ?
C38B C39B H39D 108.8 . . ?
C40B C39B H39D 108.8 . . ?
H39C C39B H39D 107.7 . . ?
C41B C40B C39B 113.8(16) . . ?
C41B C40B H40C 108.8 . . ?
C39B C40B H40C 108.8 . . ?
C41B C40B H40D 108.8 . . ?
C39B C40B H40D 108.8 . . ?
H40C C40B H40D 107.7 . . ?
C40B C41B C42B 116.4(13) . . ?
C40B C41B H41C 108.2 . . ?
C42B C41B H41C 108.2 . . ?
C40B C41B H41D 108.2 . . ?
C42B C41B H41D 108.2 . . ?
H41C C41B H41D 107.4 . . ?
C41B C42B H42D 109.5 . . ?
C41B C42B H42E 109.5 . . ?
H42D C42B H42E 109.5 . . ?
C41B C42B H42F 109.5 . . ?
H42D C42B H42F 109.5 . . ?
H42E C42B H42F 109.5 . . ?

loop_
_geom_bond_atom_site_label_1
_geom_bond_atom_site_label_2
_geom_bond_distance
_geom_bond_site_symmetry_2
_geom_bond_publ_flag
Ni1 N1 1.646(3) . ?
Ni1 N4 1.900(2) . ?
Ni1 N3 1.906(2) . ?
Ca1 N2 2.299(3) . ?
Ca1 N2 2.299(3) 3_666 ?
Ca1 O1B 2.346(12) 3_666 ?
Ca1 O1B 2.346(12) . ?
Ca1 O1 2.352(6) 3_666 ?
Ca1 O1 2.352(6) . ?
Ca1 O2 2.391(2) . ?
Ca1 O2 2.391(2) 3_666 ?
N1 N2 1.163(4) . ?
N3 C2 1.318(4) . ?
N3 C6 1.436(4) . ?
N4 C4 1.331(4) . ?
N4 C18 1.433(3) . ?
C1 C2 1.510(4) . ?
C1 H1A 0.9800 . ?
C1 H1B 0.9800 . ?
C1 H1C 0.9800 . ?
C2 C3 1.403(4) . ?
C3 C4 1.400(4) . ?
C3 H3 0.9500 . ?
C4 C5 1.509(4) . ?
C5 H5A 0.9800 . ?
C5 H5B 0.9800 . ?
C5 H5C 0.9800 . ?
C6 C11 1.408(4) . ?
C6 C7 1.409(4) . ?
C7 C8 1.395(4) . ?
C7 C12 1.513(4) . ?
C8 C9 1.384(4) . ?
C8 H8 0.9500 . ?
C9 C10 1.386(4) . ?
C9 H9 0.9500 . ?
C10 C11 1.397(4) . ?
C10 H10 0.9500 . ?
C11 C15 1.521(4) . ?
C12 C14 1.527(4) . ?
C12 C13 1.530(5) . ?
C12 H12 1.0000 . ?
C13 H13A 0.9800 . ?
C13 H13B 0.9800 . ?
C13 H13C 0.9800 . ?
C14 H14A 0.9800 . ?
C14 H14B 0.9800 . ?
C14 H14C 0.9800 . ?
C15 C17 1.525(5) . ?
C15 C16 1.533(4) . ?
C15 H15 1.0000 . ?
C16 H16A 0.9800 . ?
C16 H16B 0.9800 . ?
C16 H16C 0.9800 . ?
C17 H17A 0.9800 . ?
C17 H17B 0.9800 . ?
C17 H17C 0.9800 . ?
C18 C19 1.406(4) . ?
C18 C23 1.410(4) . ?
C19 C20 1.393(4) . ?
C19 C24 1.521(4) . ?
C20 C21 1.391(4) . ?
C20 H20 0.9500 . ?
C21 C22 1.383(4) . ?
C21 H21 0.9500 . ?
C22 C23 1.392(4) . ?
C22 H22 0.9500 . ?
C23 C27 1.520(4) . ?
C24 C25 1.519(4) . ?
C24 C26 1.526(4) . ?
C24 H24 1.0000 . ?
C25 H25A 0.9800 . ?
C25 H25B 0.9800 . ?
C25 H25C 0.9800 . ?
C26 H26A 0.9800 . ?
C26 H26B 0.9800 . ?
C26 H26C 0.9800 . ?
C27 C28 1.520(4) . ?
C27 C29 1.534(4) . ?
C27 H27 1.0000 . ?
C28 H28A 0.9800 . ?
C28 H28B 0.9800 . ?
C28 H28C 0.9800 . ?
C29 H29A 0.9800 . ?
C29 H29B 0.9800 . ?
C29 H29C 0.9800 . ?
O1 C33 1.450(7) . ?
O1 C30 1.453(6) . ?
C30 C31 1.499(8) . ?
C30 H30A 0.9900 . ?
C30 H30B 0.9900 . ?
C31 C32 1.530(8) . ?
C31 H31A 0.9900 . ?
C31 H31B 0.9900 . ?
C32 C33 1.525(8) . ?
C32 H32A 0.9900 . ?
C32 H32B 0.9900 . ?
C33 H33A 0.9900 . ?
C33 H33B 0.9900 . ?
O1B C30B 1.453(8) . ?
O1B C33B 1.456(10) . ?
C30B C31B 1.491(10) . ?
C30B H30C 0.9900 . ?
C30B H30D 0.9900 . ?
C31B C32B 1.520(11) . ?
C31B H31C 0.9900 . ?
C31B H31D 0.9900 . ?
C32B C33B 1.529(10) . ?
C32B H32C 0.9900 . ?
C32B H32D 0.9900 . ?
C33B H33C 0.9900 . ?
C33B H33D 0.9900 . ?
O2 C34 1.441(4) . ?
O2 C37 1.448(4) . ?
C34 C35 1.496(5) . ?
C34 H34A 0.9900 . ?
C34 H34B 0.9900 . ?
C35 C36 1.519(6) . ?
C35 H35A 0.9900 . ?
C35 H35B 0.9900 . ?
C36 C37 1.495(6) . ?
C36 H36A 0.9900 . ?
C36 H36B 0.9900 . ?
C37 H37A 0.9900 . ?
C37 H37B 0.9900 . ?
C38 C39 1.492(11) . ?
C38 H38A 0.9800 . ?
C38 H38B 0.9800 . ?
C38 H38C 0.9800 . ?
C39 C40 1.537(10) . ?
C39 H39A 0.9900 . ?
C39 H39B 0.9900 . ?
C40 C41 1.494(7) . ?
C40 H40A 0.9900 . ?
C40 H40B 0.9900 . ?
C41 C42 1.510(9) . ?
C41 H41A 0.9900 . ?
C41 H41B 0.9900 . ?
C42 H42A 0.9800 . ?
C42 H42B 0.9800 . ?
C42 H42C 0.9800 . ?
C38B C39B 1.494(13) . ?
C38B H38D 0.9800 . ?
C38B H38E 0.9800 . ?
C38B H38F 0.9800 . ?
C39B C40B 1.537(13) . ?
C39B H39C 0.9900 . ?
C39B H39D 0.9900 . ?
C40B C41B 1.493(10) . ?
C40B H40C 0.9900 . ?
C40B H40D 0.9900 . ?
C41B C42B 1.504(11) . ?
C41B H41C 0.9900 . ?
C41B H41D 0.9900 . ?
C42B H42D 0.9800 . ?
C42B H42E 0.9800 . ?
C42B H42F 0.9800 . ?
